data_7046407
loop_
_publ_author_name
'Luo, Jian'
'Ao, Yu-Fei'
'Malm, Christian'
'Hunger, Johannes'
'Wang, Qi-Qiang'
'Wang, De-Xian'

_publ_section_title
;
 Tritopic ion-pair receptors based on anion-\p interactions for selective
 CaX<sub>2</sub> binding.
;
_journal_issue 24
_journal_name_full 'Dalton transactions (Cambridge, England : 2003)'
_journal_page_first 7883
_journal_page_last 7887
_journal_paper_doi 10.1039/c8dt01727a
_journal_volume 47
_journal_year 2018
_chemical_formula_moiety 'C22 H24 Cl2 N6 O8'
_chemical_formula_sum 'C22 H24 Cl2 N6 O8'
_chemical_formula_weight 571.37
_space_group_crystal_system triclinic
_space_group_IT_number 2
_space_group_name_Hall '-P 1'
_space_group_name_H-M_alt 'P -1'
_symmetry_space_group_name_Hall '-P 1'
_symmetry_space_group_name_H-M 'P -1'
_atom_sites_solution_hydrogens geom
_atom_sites_solution_primary dual
_audit_creation_date 2016-12-08
_audit_creation_method
;
Olex2 1.2
(compiled 2016.11.30 svn.r3356 for OlexSys, GUI svn.r5269)
;
_audit_update_record
;
2018-03-28 deposited with the CCDC.
2018-05-17 downloaded from the CCDC.
;
_cell_angle_alpha 70.854(3)
_cell_angle_beta 81.101(2)
_cell_angle_gamma 89.578(3)
_cell_formula_units_Z 2
_cell_length_a 9.0185(10)
_cell_length_b 11.602(2)
_cell_length_c 13.015(3)
_cell_measurement_reflns_used 3731
_cell_measurement_temperature 173.1500
_cell_measurement_theta_max 27.4797
_cell_measurement_theta_min 1.8602
_cell_volume 1269.6(4)
_computing_cell_refinement 'CrystalClear (Rigaku Inc., 2007)'
_computing_data_collection 'CrystalClear (Rigaku Inc., 2007)'
_computing_data_reduction 'CrystalClear (Rigaku Inc., 2007)'
_computing_molecular_graphics 'Olex2 (Dolomanov et al., 2009)'
_computing_publication_material 'CIFTAB (Sheldrick, 2013)'
_computing_structure_refinement 'SHELXL (Sheldrick, 2014)'
_computing_structure_solution
;
'SHELXT (Sheldrick, 2014)'
;
_diffrn_ambient_temperature 173.1500
_diffrn_detector_area_resol_mean 28.5714
_diffrn_measured_fraction_theta_full 98.1000
_diffrn_measured_fraction_theta_max 27.4797
_diffrn_measurement_details
;
scan:
    Number of images: 360
               Slice: -110.0000 - 70.0000
         Image width: 0.5000
            Exp time: 5.0000
       Rotation axis: Omega
               Omega: 0.0000
                 Chi: 45.0000
                 Phi: 0.0000
                 XTD: 44.9054
              2theta: -19.7635
scan:
    Number of images: 270
               Slice: -110.0000 - 25.0000
         Image width: 0.5000
            Exp time: 5.0000
       Rotation axis: Omega
               Omega: 0.0000
                 Chi: 45.0000
                 Phi: 90.0000
                 XTD: 44.9054
              2theta: -19.7635
scan:
    Number of images: 196
               Slice: -35.0000 - 63.0000
         Image width: 0.5000
            Exp time: 5.0000
       Rotation axis: Omega
               Omega: 0.0000
                 Chi: 45.0000
                 Phi: 270.0000
                 XTD: 44.9054
              2theta: -19.7635
;
_diffrn_measurement_device
;
Saturn724+ (2x2 bin mode)
;
_diffrn_measurement_device_details
;
AFC10: Fixed Chi 2 circle
;
_diffrn_measurement_device_type 'MM007-HF CCD(Saturn 724+)'
_diffrn_measurement_method '\w scans at fixed \c = 45\%'
_diffrn_orient_matrix_type d*Trek
_diffrn_orient_matrix_UB_11 -0.0195
_diffrn_orient_matrix_UB_12 0.1046
_diffrn_orient_matrix_UB_13 -0.0361
_diffrn_orient_matrix_UB_21 -0.0288
_diffrn_orient_matrix_UB_22 0.0276
_diffrn_orient_matrix_UB_23 0.0822
_diffrn_orient_matrix_UB_31 0.0614
_diffrn_orient_matrix_UB_32 0.0391
_diffrn_orient_matrix_UB_33 0.0387
_diffrn_radiation_detector CCD
_diffrn_radiation_monochromator Confocal
_diffrn_radiation_type MoK\a
_diffrn_radiation_wavelength 0.710747
_diffrn_reflns_av_R_equivalents 0.0319
_diffrn_reflns_av_unetI/netI 0.0413
_diffrn_reflns_Laue_measured_fraction_full 0.986
_diffrn_reflns_Laue_measured_fraction_max 0.980
_diffrn_reflns_limit_h_max 11
_diffrn_reflns_limit_h_min -7
_diffrn_reflns_limit_k_max 15
_diffrn_reflns_limit_k_min -15
_diffrn_reflns_limit_l_max 16
_diffrn_reflns_limit_l_min -16
_diffrn_reflns_number 11556
_diffrn_reflns_point_group_measured_fraction_full 0.986
_diffrn_reflns_point_group_measured_fraction_max 0.980
_diffrn_reflns_theta_full 25.242
_diffrn_reflns_theta_max 27.474
_diffrn_reflns_theta_min 2.288
_diffrn_source 'Rotating Anode'
_diffrn_source_current 24.0000
_diffrn_source_power 1.2000
_diffrn_source_voltage 50.0000
_exptl_absorpt_coefficient_mu 0.315
_exptl_absorpt_correction_T_max 1.0000
_exptl_absorpt_correction_T_min 0.8165
_exptl_absorpt_correction_type multi-scan
_exptl_absorpt_process_details 'CrystalClear (Rigaku Inc., 2007)'
_exptl_crystal_colour Colorless
_exptl_crystal_density_diffrn 1.495
_exptl_crystal_description rod
_exptl_crystal_F_000 592
_exptl_crystal_size_max 0.15
_exptl_crystal_size_mid 0.04
_exptl_crystal_size_min 0.03
_refine_diff_density_max 0.380
_refine_diff_density_min -0.438
_refine_diff_density_rms 0.050
_refine_ls_extinction_method none
_refine_ls_goodness_of_fit_ref 1.079
_refine_ls_hydrogen_treatment constr
_refine_ls_matrix_type full
_refine_ls_number_parameters 343
_refine_ls_number_reflns 5684
_refine_ls_number_restraints 0
_refine_ls_restrained_S_all 1.079
_refine_ls_R_factor_all 0.0557
_refine_ls_R_factor_gt 0.0478
_refine_ls_shift/su_max 0.000
_refine_ls_shift/su_mean 0.000
_refine_ls_structure_factor_coef Fsqd
_refine_ls_weighting_details 'w=1/[\s^2^(Fo^2^)+(0.0285P)^2^+0.8471P] where P=(Fo^2^+2Fc^2^)/3'
_refine_ls_weighting_scheme calc
_refine_ls_wR_factor_gt 0.0954
_refine_ls_wR_factor_ref 0.1002
_reflns_Friedel_coverage 0.000
_reflns_number_gt 5024
_reflns_number_total 5684
_reflns_threshold_expression 'I > 2\s(I)'
_cod_data_source_file c8dt01727a2.cif
_cod_data_source_block a
_cod_depositor_comments 'Adding full bibliography for 7046407--7046410.cif.'
_cod_database_code 7046407
_shelx_space_group_comment
;
The symmetry employed for this shelxl refinement is uniquely defined
by the following loop, which should always be used as a source of
symmetry information in preference to the above space-group names.
They are only intended as comments.
;
_diffrn_number_total 5684
_olex2_refinement_description
;
1. Fixed Uiso
 At 1.2 times of:
  All C(H) groups, All C(H,H) groups
2.a Secondary CH2 refined with riding coordinates:
 C10(H10A,H10B), C11(H11A,H11B), C12(H12A,H12B), C13(H13A,H13B), C14(H14A,
 H14B), C15(H15A,H15B), C16(H16A,H16B), C17(H17A,H17B), C18(H18A,H18B),
 C19(H19A,H19B)
2.b Aromatic/amide H refined with riding coordinates:
 C2(H2), C3(H3), C4(H4), C6(H6)
;
_shelx_shelxl_version_number 2014/7
_olex2_submission_special_instructions 'No special instructions were received'

loop_
_space_group_symop_operation_xyz
'x, y, z'
'-x, -y, -z'

loop_
_atom_site_label
_atom_site_type_symbol
_atom_site_fract_x
_atom_site_fract_y
_atom_site_fract_z
_atom_site_U_iso_or_equiv
_atom_site_adp_type
_atom_site_occupancy
_atom_site_site_symmetry_order
_atom_site_calc_flag
_atom_site_refinement_flags_posn
Cl1 Cl 0.68050(5) 0.43688(5) 0.38648(4) 0.03081(12) Uani 1 1 d .
Cl2 Cl 0.55067(6) 1.17887(5) 0.31948(5) 0.03752(14) Uani 1 1 d .
O1 O 0.13356(15) 0.45446(11) 0.40995(12) 0.0280(3) Uani 1 1 d .
O2 O 0.31668(15) 0.87444(11) 0.21232(11) 0.0239(3) Uani 1 1 d .
O3 O 0.13186(15) 0.91329(11) 0.54837(11) 0.0241(3) Uani 1 1 d .
O4 O 0.07731(15) 0.71911(12) 0.74940(11) 0.0292(3) Uani 1 1 d .
O5 O 0.20591(16) 0.51444(13) 0.88974(12) 0.0321(3) Uani 1 1 d .
O6 O 0.27029(17) 0.26580(13) 0.98385(12) 0.0351(3) Uani 1 1 d .
O7 O 0.17851(16) 0.06905(13) 0.90614(12) 0.0328(3) Uani 1 1 d .
O8 O 0.32340(15) 0.15488(12) 0.66891(11) 0.0283(3) Uani 1 1 d .
N1 N 0.39240(18) 0.44561(14) 0.39579(13) 0.0242(3) Uani 1 1 d .
N2 N 0.48554(18) 0.29119(14) 0.53983(13) 0.0249(3) Uani 1 1 d .
N3 N 0.22124(17) 0.30313(14) 0.53765(13) 0.0239(3) Uani 1 1 d .
N4 N 0.32529(18) 1.03505(14) 0.44046(13) 0.0251(3) Uani 1 1 d .
N5 N 0.21202(17) 0.88679(13) 0.38159(13) 0.0212(3) Uani 1 1 d .
N6 N 0.41926(17) 1.01507(13) 0.26567(13) 0.0231(3) Uani 1 1 d .
C1 C 0.1416(2) 0.56551(16) 0.32238(16) 0.0231(4) Uani 1 1 d .
C2 C 0.0419(2) 0.57235(17) 0.24992(16) 0.0243(4) Uani 1 1 d .
H2 H -0.0184 0.5046 0.2572 0.029 Uiso 1 1 calc R
C3 C 0.0337(2) 0.68167(18) 0.16661(16) 0.0259(4) Uani 1 1 d .
H3 H -0.0336 0.6875 0.1179 0.031 Uiso 1 1 calc R
C4 C 0.1246(2) 0.78296(17) 0.15475(16) 0.0246(4) Uani 1 1 d .
H4 H 0.1206 0.8561 0.0979 0.029 Uiso 1 1 calc R
C5 C 0.2205(2) 0.77192(16) 0.22961(15) 0.0211(4) Uani 1 1 d .
C6 C 0.2326(2) 0.66470(16) 0.31490(16) 0.0230(4) Uani 1 1 d .
H6 H 0.2983 0.6596 0.3645 0.028 Uiso 1 1 calc R
C7 C 0.3141(2) 0.92555(15) 0.29173(15) 0.0209(4) Uani 1 1 d .
C8 C 0.4162(2) 1.06338(16) 0.34473(16) 0.0234(4) Uani 1 1 d .
C9 C 0.2250(2) 0.94412(16) 0.45332(15) 0.0213(4) Uani 1 1 d .
C10 C 0.0219(2) 0.81346(16) 0.57107(16) 0.0241(4) Uani 1 1 d .
H10A H 0.0689 0.7458 0.5525 0.029 Uiso 1 1 calc R
H10B H -0.0583 0.8402 0.5281 0.029 Uiso 1 1 calc R
C11 C -0.0386(2) 0.77532(17) 0.69169(16) 0.0267(4) Uani 1 1 d .
H11A H -0.0704 0.8460 0.7121 0.032 Uiso 1 1 calc R
H11B H -0.1244 0.7185 0.7094 0.032 Uiso 1 1 calc R
C12 C 0.0327(2) 0.67323(18) 0.86554(16) 0.0312(5) Uani 1 1 d .
H12A H -0.0469 0.6105 0.8849 0.037 Uiso 1 1 calc R
H12B H -0.0044 0.7385 0.8924 0.037 Uiso 1 1 calc R
C13 C 0.1668(3) 0.62112(18) 0.91613(17) 0.0341(5) Uani 1 1 d .
H13A H 0.2506 0.6809 0.8885 0.041 Uiso 1 1 calc R
H13B H 0.1442 0.6012 0.9955 0.041 Uiso 1 1 calc R
C14 C 0.3484(3) 0.4753(2) 0.9167(2) 0.0447(6) Uani 1 1 d .
H14A H 0.3527 0.4702 0.9921 0.054 Uiso 1 1 calc R
H14B H 0.4264 0.5340 0.8686 0.054 Uiso 1 1 calc R
C15 C 0.3745(3) 0.3527(2) 0.9039(2) 0.0431(6) Uani 1 1 d .
H15A H 0.3613 0.3556 0.8305 0.052 Uiso 1 1 calc R
H15B H 0.4763 0.3298 0.9140 0.052 Uiso 1 1 calc R
C16 C 0.3177(3) 0.14406(19) 1.01355(18) 0.0366(5) Uani 1 1 d .
H16A H 0.2488 0.0943 1.0774 0.044 Uiso 1 1 calc R
H16B H 0.4160 0.1430 1.0352 0.044 Uiso 1 1 calc R
C17 C 0.3265(2) 0.0865(2) 0.9250(2) 0.0370(5) Uani 1 1 d .
H17A H 0.3867 0.1390 0.8577 0.044 Uiso 1 1 calc R
H17B H 0.3734 0.0086 0.9479 0.044 Uiso 1 1 calc R
C18 C 0.1729(2) 0.01074(18) 0.82615(17) 0.0315(4) Uani 1 1 d .
H18A H 0.0831 -0.0426 0.8479 0.038 Uiso 1 1 calc R
H18B H 0.2590 -0.0398 0.8251 0.038 Uiso 1 1 calc R
C19 C 0.1726(2) 0.09876(18) 0.71153(17) 0.0289(4) Uani 1 1 d .
H19A H 0.1442 0.0558 0.6644 0.035 Uiso 1 1 calc R
H19B H 0.1008 0.1610 0.7134 0.035 Uiso 1 1 calc R
C20 C 0.3401(2) 0.25251(16) 0.57940(15) 0.0230(4) Uani 1 1 d .
C21 C 0.4992(2) 0.38484(16) 0.44841(16) 0.0231(4) Uani 1 1 d .
C22 C 0.2555(2) 0.40113(16) 0.44796(16) 0.0233(4) Uani 1 1 d .

loop_
_atom_site_aniso_label
_atom_site_aniso_U_11
_atom_site_aniso_U_22
_atom_site_aniso_U_33
_atom_site_aniso_U_23
_atom_site_aniso_U_13
_atom_site_aniso_U_12
Cl1 0.0215(2) 0.0365(3) 0.0314(3) -0.0087(2) -0.00109(19) 0.00107(18)
Cl2 0.0414(3) 0.0344(3) 0.0361(3) -0.0149(2) 0.0040(2) -0.0175(2)
O1 0.0227(7) 0.0218(6) 0.0365(8) -0.0018(6) -0.0132(6) 0.0010(5)
O2 0.0277(7) 0.0228(6) 0.0215(7) -0.0080(5) -0.0029(5) -0.0022(5)
O3 0.0258(7) 0.0224(6) 0.0230(7) -0.0073(5) -0.0005(5) -0.0035(5)
O4 0.0283(7) 0.0331(7) 0.0195(7) -0.0019(6) 0.0006(5) 0.0037(6)
O5 0.0342(8) 0.0304(7) 0.0338(8) -0.0109(6) -0.0114(6) 0.0045(6)
O6 0.0355(8) 0.0337(8) 0.0317(8) -0.0058(6) -0.0035(6) 0.0105(6)
O7 0.0286(8) 0.0420(8) 0.0278(8) -0.0111(6) -0.0056(6) 0.0076(6)
O8 0.0247(7) 0.0298(7) 0.0254(7) -0.0017(6) -0.0053(6) 0.0024(5)
N1 0.0240(8) 0.0227(7) 0.0267(9) -0.0084(6) -0.0060(7) 0.0019(6)
N2 0.0227(8) 0.0276(8) 0.0247(8) -0.0080(7) -0.0066(6) 0.0031(6)
N3 0.0232(8) 0.0219(7) 0.0274(9) -0.0070(6) -0.0092(7) 0.0023(6)
N4 0.0269(8) 0.0223(8) 0.0264(9) -0.0088(6) -0.0032(7) -0.0021(6)
N5 0.0211(8) 0.0201(7) 0.0224(8) -0.0066(6) -0.0051(6) 0.0024(6)
N6 0.0232(8) 0.0211(7) 0.0237(8) -0.0052(6) -0.0051(6) 0.0002(6)
C1 0.0221(9) 0.0210(8) 0.0254(10) -0.0055(7) -0.0064(7) 0.0045(7)
C2 0.0197(9) 0.0251(9) 0.0313(11) -0.0126(8) -0.0063(8) 0.0021(7)
C3 0.0244(9) 0.0337(10) 0.0255(10) -0.0145(8) -0.0115(8) 0.0067(8)
C4 0.0266(10) 0.0258(9) 0.0217(9) -0.0073(7) -0.0065(7) 0.0059(7)
C5 0.0210(9) 0.0214(8) 0.0224(9) -0.0097(7) -0.0028(7) 0.0016(7)
C6 0.0222(9) 0.0247(9) 0.0240(10) -0.0085(7) -0.0086(7) 0.0035(7)
C7 0.0233(9) 0.0183(8) 0.0216(9) -0.0055(7) -0.0076(7) 0.0052(7)
C8 0.0239(9) 0.0194(8) 0.0262(10) -0.0055(7) -0.0066(7) -0.0014(7)
C9 0.0213(9) 0.0196(8) 0.0219(9) -0.0047(7) -0.0057(7) 0.0044(7)
C10 0.0244(9) 0.0202(8) 0.0270(10) -0.0072(7) -0.0036(8) -0.0007(7)
C11 0.0233(9) 0.0240(9) 0.0302(11) -0.0077(8) 0.0004(8) 0.0007(7)
C12 0.0423(12) 0.0237(9) 0.0218(10) -0.0044(8) 0.0048(9) 0.0003(8)
C13 0.0491(13) 0.0260(10) 0.0242(11) -0.0054(8) -0.0036(9) -0.0027(9)
C14 0.0340(12) 0.0417(13) 0.0513(15) -0.0027(11) -0.0141(11) -0.0016(10)
C15 0.0318(12) 0.0466(13) 0.0399(14) -0.0019(10) -0.0008(10) 0.0096(10)
C16 0.0432(13) 0.0348(11) 0.0323(12) -0.0072(9) -0.0165(10) 0.0161(9)
C17 0.0305(11) 0.0431(12) 0.0409(13) -0.0163(10) -0.0119(9) 0.0142(9)
C18 0.0344(11) 0.0267(10) 0.0304(11) -0.0064(8) -0.0022(9) -0.0008(8)
C19 0.0264(10) 0.0308(10) 0.0289(11) -0.0088(8) -0.0049(8) -0.0013(8)
C20 0.0242(9) 0.0235(9) 0.0230(9) -0.0089(7) -0.0066(7) 0.0030(7)
C21 0.0217(9) 0.0253(9) 0.0258(10) -0.0122(8) -0.0056(7) 0.0026(7)
C22 0.0245(9) 0.0194(8) 0.0292(10) -0.0097(7) -0.0105(8) 0.0027(7)

loop_
_atom_type_symbol
_atom_type_description
_atom_type_scat_dispersion_real
_atom_type_scat_dispersion_imag
_atom_type_scat_source
C C 0.0033 0.0016 'International Tables Vol C Tables 4.2.6.8 and 6.1.1.4'
H H 0.0000 0.0000 'International Tables Vol C Tables 4.2.6.8 and 6.1.1.4'
Cl Cl 0.1484 0.1585 'International Tables Vol C Tables 4.2.6.8 and 6.1.1.4'
N N 0.0061 0.0033 'International Tables Vol C Tables 4.2.6.8 and 6.1.1.4'
O O 0.0106 0.0060 'International Tables Vol C Tables 4.2.6.8 and 6.1.1.4'

loop_
_geom_angle_atom_site_label_1
_geom_angle_atom_site_label_2
_geom_angle_atom_site_label_3
_geom_angle
C22 O1 C1 122.75(15)
C7 O2 C5 120.12(14)
C9 O3 C10 117.50(14)
C11 O4 C12 113.63(15)
C14 O5 C13 111.65(17)
C15 O6 C16 114.52(17)
C17 O7 C18 113.53(16)
C20 O8 C19 117.46(15)
C21 N1 C22 111.88(16)
C21 N2 C20 111.91(16)
C20 N3 C22 113.53(16)
C8 N4 C9 111.78(16)
C7 N5 C9 112.94(15)
C8 N6 C7 111.73(16)
C2 C1 O1 115.01(16)
C2 C1 C6 122.32(17)
C6 C1 O1 122.41(16)
C1 C2 H2 120.6
C3 C2 C1 118.84(17)
C3 C2 H2 120.6
C2 C3 H3 119.6
C2 C3 C4 120.85(17)
C4 C3 H3 119.6
C3 C4 H4 121.0
C5 C4 C3 118.09(17)
C5 C4 H4 121.0
C4 C5 O2 116.79(16)
C4 C5 C6 123.34(17)
C6 C5 O2 119.75(16)
C1 C6 H6 121.7
C5 C6 C1 116.56(17)
C5 C6 H6 121.7
N5 C7 O2 119.73(16)
N5 C7 N6 127.77(17)
N6 C7 O2 112.48(16)
N4 C8 Cl2 115.84(14)
N6 C8 Cl2 115.18(14)
N6 C8 N4 128.98(17)
O3 C9 N4 113.49(16)
O3 C9 N5 119.75(16)
N5 C9 N4 126.76(17)
O3 C10 H10A 110.4
O3 C10 H10B 110.4
O3 C10 C11 106.56(15)
H10A C10 H10B 108.6
C11 C10 H10A 110.4
C11 C10 H10B 110.4
O4 C11 C10 107.70(15)
O4 C11 H11A 110.2
O4 C11 H11B 110.2
C10 C11 H11A 110.2
C10 C11 H11B 110.2
H11A C11 H11B 108.5
O4 C12 H12A 110.1
O4 C12 H12B 110.1
O4 C12 C13 107.98(17)
H12A C12 H12B 108.4
C13 C12 H12A 110.1
C13 C12 H12B 110.1
O5 C13 C12 109.53(17)
O5 C13 H13A 109.8
O5 C13 H13B 109.8
C12 C13 H13A 109.8
C12 C13 H13B 109.8
H13A C13 H13B 108.2
O5 C14 H14A 109.7
O5 C14 H14B 109.7
O5 C14 C15 109.70(19)
H14A C14 H14B 108.2
C15 C14 H14A 109.7
C15 C14 H14B 109.7
O6 C15 C14 108.66(19)
O6 C15 H15A 110.0
O6 C15 H15B 110.0
C14 C15 H15A 110.0
C14 C15 H15B 110.0
H15A C15 H15B 108.3
O6 C16 H16A 108.5
O6 C16 H16B 108.5
O6 C16 C17 115.20(18)
H16A C16 H16B 107.5
C17 C16 H16A 108.5
C17 C16 H16B 108.5
O7 C17 C16 108.68(18)
O7 C17 H17A 110.0
O7 C17 H17B 110.0
C16 C17 H17A 110.0
C16 C17 H17B 110.0
H17A C17 H17B 108.3
O7 C18 H18A 108.9
O7 C18 H18B 108.9
O7 C18 C19 113.55(16)
H18A C18 H18B 107.7
C19 C18 H18A 108.9
C19 C18 H18B 108.9
O8 C19 C18 108.04(16)
O8 C19 H19A 110.1
O8 C19 H19B 110.1
C18 C19 H19A 110.1
C18 C19 H19B 110.1
H19A C19 H19B 108.4
O8 C20 N2 113.25(16)
O8 C20 N3 120.31(17)
N3 C20 N2 126.43(17)
N1 C21 Cl1 114.94(14)
N2 C21 Cl1 115.98(14)
N2 C21 N1 129.08(18)
N1 C22 O1 120.37(17)
N1 C22 N3 126.95(17)
N3 C22 O1 112.66(16)

loop_
_geom_bond_atom_site_label_1
_geom_bond_atom_site_label_2
_geom_bond_distance
Cl1 C21 1.7249(19)
Cl2 C8 1.7279(18)
O1 C1 1.406(2)
O1 C22 1.339(2)
O2 C5 1.413(2)
O2 C7 1.347(2)
O3 C9 1.326(2)
O3 C10 1.454(2)
O4 C11 1.412(2)
O4 C12 1.420(2)
O5 C13 1.417(2)
O5 C14 1.417(3)
O6 C15 1.416(3)
O6 C16 1.418(2)
O7 C17 1.422(3)
O7 C18 1.422(2)
O8 C19 1.458(2)
O8 C20 1.321(2)
N1 C21 1.331(2)
N1 C22 1.331(2)
N2 C20 1.354(2)
N2 C21 1.311(2)
N3 C20 1.323(2)
N3 C22 1.332(2)
N4 C8 1.324(2)
N4 C9 1.345(2)
N5 C7 1.321(2)
N5 C9 1.330(2)
N6 C7 1.333(2)
N6 C8 1.320(2)
C1 C2 1.384(3)
C1 C6 1.386(2)
C2 H2 0.9300
C2 C3 1.383(3)
C3 H3 0.9300
C3 C4 1.390(3)
C4 H4 0.9300
C4 C5 1.375(3)
C5 C6 1.386(3)
C6 H6 0.9300
C10 H10A 0.9700
C10 H10B 0.9700
C10 C11 1.497(3)
C11 H11A 0.9700
C11 H11B 0.9700
C12 H12A 0.9700
C12 H12B 0.9700
C12 C13 1.495(3)
C13 H13A 0.9700
C13 H13B 0.9700
C14 H14A 0.9700
C14 H14B 0.9700
C14 C15 1.499(3)
C15 H15A 0.9700
C15 H15B 0.9700
C16 H16A 0.9700
C16 H16B 0.9700
C16 C17 1.502(3)
C17 H17A 0.9700
C17 H17B 0.9700
C18 H18A 0.9700
C18 H18B 0.9700
C18 C19 1.507(3)
C19 H19A 0.9700
C19 H19B 0.9700
